data_4106134
loop_
_publ_author_name
'Braulio Rodr\'iguez-Molina'
'Norberto Farf\'an'
'Margarita Romero'
'J. Manuel M\'endez-Stivalet'
'Rosa Santillan'

_publ_contact_author_address
;     
      Departamento de Qu\'imica
      Centro de Investigaci\'on y de Estudios Avanzados
      del Instituto Polit\'ecnico Nacional
      Apartado Postal 14-740
      07000 M\'exico, D.F.
      M\'exico
;
_publ_contact_author_email rsantill@cinvestav.mx
_publ_contact_author_fax '555 747 3389'
_publ_contact_author_name 'Rosa Santillan'
_publ_contact_author_phone '555 747 3725'
_publ_section_title
;
 Anisochronous Dynamics in a Crystalline Array of Steroidal Molecular
 Rotors: Evidence of Correlated Motion within 1D Helical Domains
;
_journal_name_full 'Journal of the American Chemical Society'
_journal_page_first 7280
_journal_page_last 7283
_journal_paper_doi 10.1021/ja2006274
_journal_volume 133
_journal_year 2011
_chemical_absolute_configuration rm
_chemical_compound_source 'synthesis as described'
_chemical_formula_moiety 'C48 H54 O4'
_chemical_formula_sum 'C48 H54 O4'
_chemical_formula_weight 694.91
_chemical_name_common 'Compound 2'
_chemical_name_systematic
;
 1,4-bis[3-methoxy-estra-1,3,5-(10)-trien-17\a-ethynyl]phenylene 
;
_space_group_IT_number 145
_symmetry_cell_setting trigonal
_symmetry_Int_Tables_number 145
_symmetry_space_group_name_Hall 'P 32'
_symmetry_space_group_name_H-M 'P 32'
_atom_sites_solution_hydrogens geom
_atom_sites_solution_primary direct
_atom_sites_solution_secondary difmap
_audit_conform_dict_location ftp://ftp.iucr.org/pub/cif_core.dic
_audit_conform_dict_name cif_core.dic
_audit_conform_dict_version 2.4
_audit_creation_date 2010-05-10T17:47:03-00:00
_audit_creation_method 'WinGX routine CIF_UPDATE'
_cell_angle_alpha 90
_cell_angle_beta 90
_cell_angle_gamma 120
_cell_formula_units_Z 3
_cell_length_a 14.873(2)
_cell_length_b 14.873(2)
_cell_length_c 14.794(3)
_cell_measurement_reflns_used 10013
_cell_measurement_temperature 293(2)
_cell_measurement_theta_max 27.485
_cell_measurement_theta_min 1.018
_cell_measurement_wavelength 0.71073
_cell_volume 2834.1(8)
_computing_cell_refinement 'HKL Scalepack (Otwinowski & Minor 1997)'
_computing_data_collection 'Collect (Nonius BV, 1997-2000)'
_computing_data_reduction 'HKL Denzo and Scalepack (Otwinowski & Minor 1997)'
_computing_molecular_graphics 'Ortep-3 for Windows (Farrugia, 1997)'
_computing_publication_material 'WinGX publication routines (Farrugia, 1999)'
_computing_structure_refinement 'SHELXL-97 (Sheldrick, 2008)'
_computing_structure_solution 'SHELXS-86 (Sheldrick, 1986)'
_diffrn_ambient_temperature 293(2)
_diffrn_detector 'CCD plate'
_diffrn_detector_area_resol_mean 9
_diffrn_measured_fraction_theta_full 0.943
_diffrn_measured_fraction_theta_max 0.919
_diffrn_measurement_device '95mm CCD camera on \k-goniostat'
_diffrn_measurement_device_type KappaCCD
_diffrn_measurement_method 'CCD rotation images, thick slices'
_diffrn_orient_matrix_type 'by Nonius Collect from scalepack cell'
_diffrn_orient_matrix_UB_11 0.657533E-1
_diffrn_orient_matrix_UB_12 0.8471E-3
_diffrn_orient_matrix_UB_13 -0.139805E-1
_diffrn_orient_matrix_UB_21 -0.130566E-1
_diffrn_orient_matrix_UB_22 -0.100852E-1
_diffrn_orient_matrix_UB_23 -0.639383E-1
_diffrn_orient_matrix_UB_31 -0.49998E-2
_diffrn_orient_matrix_UB_32 0.374769E-1
_diffrn_orient_matrix_UB_33 -0.01689
_diffrn_radiation_monochromator graphite
_diffrn_radiation_probe x-ray
_diffrn_radiation_type MoK\a
_diffrn_radiation_wavelength 0.71073
_diffrn_reflns_av_R_equivalents 0.0907
_diffrn_reflns_av_unetI/netI 0.1103
_diffrn_reflns_limit_h_max 19
_diffrn_reflns_limit_h_min -19
_diffrn_reflns_limit_k_max 19
_diffrn_reflns_limit_k_min -13
_diffrn_reflns_limit_l_max 15
_diffrn_reflns_limit_l_min -15
_diffrn_reflns_number 11757
_diffrn_reflns_reduction_process
;
 Scaled and merged with Sortav
 R.H. Blessing, (1987) Cryst. Rev. 1, 3-58
 R.H. Blessing, (1989) J. Appl. Cryst. 22, 396-397
;
_diffrn_reflns_theta_full 25
_diffrn_reflns_theta_max 27.46
_diffrn_reflns_theta_min 1.58
_diffrn_source 'Enraf Nonius FR590'
_exptl_absorpt_coefficient_mu 0.076
_exptl_absorpt_correction_type none
_exptl_crystal_colour colourless
_exptl_crystal_density_diffrn 1.221
_exptl_crystal_description prism
_exptl_crystal_F_000 1122
_exptl_crystal_size_max 0.5
_exptl_crystal_size_mid 0.35
_exptl_crystal_size_min 0.3
_refine_diff_density_max 0.259
_refine_diff_density_min -0.164
_refine_diff_density_rms 0.034
_refine_ls_abs_structure_details 'Flack H D (1983), Acta Cryst. A39, 876-881'
_refine_ls_abs_structure_Flack 10(10)
_refine_ls_extinction_method none
_refine_ls_goodness_of_fit_ref 0.942
_refine_ls_hydrogen_treatment constr
_refine_ls_matrix_type full
_refine_ls_number_parameters 482
_refine_ls_number_reflns 3974
_refine_ls_number_restraints 36
_refine_ls_restrained_S_all 0.945
_refine_ls_R_factor_all 0.0977
_refine_ls_R_factor_gt 0.0523
_refine_ls_shift/su_max 0.003
_refine_ls_shift/su_mean 0
_refine_ls_structure_factor_coef Fsqd
_refine_ls_weighting_details 'calc w=1/[\s^2^(Fo^2^)+(0.0539P)^2^+0.0000P] where P=(Fo^2^+2Fc^2^)/3'
_refine_ls_weighting_scheme calc
_refine_ls_wR_factor_gt 0.1041
_refine_ls_wR_factor_ref 0.1177
_reflns_number_gt 2524
_reflns_number_total 3974
_reflns_threshold_expression >2\s(I)
_cod_data_source_file ja2006274_si_003.cif
_cod_data_source_block ucla-p32
_cod_database_code 4106134

loop_
_symmetry_equiv_pos_as_xyz
'x, y, z'
'-y, x-y, z+2/3'
'-x+y, -x, z+1/3'

loop_
_atom_site_label
_atom_site_type_symbol
_atom_site_fract_x
_atom_site_fract_y
_atom_site_fract_z
_atom_site_U_iso_or_equiv
_atom_site_adp_type
_atom_site_occupancy
_atom_site_symmetry_multiplicity
_atom_site_calc_flag
_atom_site_refinement_flags
_atom_site_disorder_assembly
_atom_site_disorder_group
O17 O 0.6800(3) 0.5688(3) 0.2283(3) 0.0533(9) Uani 1 1 d . . .
H100 H 0.6723 0.6139 0.2038 0.08 Uiso 1 1 calc R . .
O17A O -0.0222(3) 0.7471(3) 0.1568(3) 0.0574(9) Uani 1 1 d . . .
H200 H -0.0409 0.686 0.1668 0.086 Uiso 1 1 calc R . .
C14A C 0.1208(4) 0.9119(3) 0.3516(4) 0.0425(11) Uani 1 1 d . . .
H14A H 0.1839 0.9069 0.3466 0.051 Uiso 1 1 calc R . .
C21A C 0.2019(4) 0.7512(4) 0.2038(4) 0.0493(12) Uani 1 1 d . A .
C12A C 0.0259(4) 0.7189(4) 0.3749(4) 0.0461(12) Uani 1 1 d . . .
H12D H -0.0355 0.6543 0.3583 0.055 Uiso 1 1 calc R . .
H12C H 0.0861 0.7119 0.3622 0.055 Uiso 1 1 calc R . .
C13A C 0.0313(3) 0.8070(3) 0.3172(4) 0.0413(11) Uani 1 1 d . . .
C14 C 0.5264(4) 0.4154(3) 0.4239(4) 0.0385(11) Uani 1 1 d . . .
H14 H 0.4674 0.4271 0.4181 0.046 Uiso 1 1 calc R . .
C13 C 0.6216(3) 0.5134(3) 0.3886(4) 0.0367(10) Uani 1 1 d . . .
C12 C 0.6342(4) 0.6073(3) 0.4408(4) 0.0442(12) Uani 1 1 d . . .
H12A H 0.698 0.6685 0.4221 0.053 Uiso 1 1 calc R . .
H12B H 0.5769 0.6185 0.4263 0.053 Uiso 1 1 calc R . .
C20 C 0.5154(4) 0.5400(4) 0.2708(4) 0.0446(12) Uani 1 1 d . . .
C9 C 0.5452(4) 0.4921(3) 0.5762(4) 0.0408(11) Uani 1 1 d . . .
H9 H 0.4827 0.4954 0.5611 0.049 Uiso 1 1 calc R . .
C11A C 0.0224(4) 0.7376(4) 0.4757(4) 0.0523(13) Uani 1 1 d . . .
H11C H 0.0256 0.6832 0.5092 0.063 Uiso 1 1 calc R . .
H11D H -0.043 0.7338 0.49 0.063 Uiso 1 1 calc R . .
C3 C 0.5408(4) 0.4578(4) 0.8672(4) 0.0512(13) Uani 1 1 d . . .
C5 C 0.5108(4) 0.3811(4) 0.7176(4) 0.0447(11) Uani 1 1 d . . .
C8 C 0.5366(4) 0.3983(4) 0.5250(4) 0.0412(11) Uani 1 1 d . . .
H8 H 0.6017 0.3978 0.5336 0.049 Uiso 1 1 calc R . .
C9A C 0.1125(4) 0.8439(4) 0.5060(4) 0.0451(12) Uani 1 1 d . . .
H9A H 0.1762 0.8444 0.4882 0.054 Uiso 1 1 calc R . .
C10 C 0.5438(4) 0.4784(4) 0.6788(4) 0.0420(11) Uani 1 1 d . . .
C11 C 0.6369(4) 0.5929(4) 0.5424(4) 0.0500(13) Uani 1 1 d . . .
H11B H 0.7008 0.5938 0.5578 0.06 Uiso 1 1 calc R . .
H11A H 0.6374 0.6508 0.5731 0.06 Uiso 1 1 calc R . .
C8A C 0.1116(4) 0.9322(3) 0.4507(4) 0.0429(11) Uani 1 1 d . . .
H8A H 0.0447 0.9286 0.4601 0.052 Uiso 1 1 calc R . .
C10A C 0.1216(4) 0.8637(4) 0.6074(4) 0.0499(13) Uani 1 1 d . . .
C1 C 0.5730(4) 0.5620(4) 0.7358(4) 0.0538(14) Uani 1 1 d . . .
H1 H 0.5944 0.6271 0.7109 0.065 Uiso 1 1 calc R . .
C20A C 0.1435(4) 0.7836(4) 0.2064(4) 0.0483(12) Uani 1 1 d . . .
C17 C 0.5928(4) 0.5074(4) 0.2863(4) 0.0423(11) Uani 1 1 d . . .
C17A C 0.0622(4) 0.8125(4) 0.2171(4) 0.0453(12) Uani 1 1 d . . .
C21 C 0.4580(4) 0.5727(4) 0.2547(4) 0.0454(12) Uani 1 1 d . . .
C18 C 0.7211(4) 0.5067(5) 0.3946(4) 0.0546(13) Uani 1 1 d . . .
H18C H 0.7408 0.5097 0.4568 0.082 Uiso 1 1 calc R . .
H18B H 0.7759 0.5637 0.3621 0.082 Uiso 1 1 calc R . .
H18A H 0.7089 0.4424 0.3685 0.082 Uiso 1 1 calc R . .
C7 C 0.4493(4) 0.2986(4) 0.5643(4) 0.0550(13) Uani 1 1 d . . .
H7A H 0.3852 0.3007 0.5631 0.066 Uiso 1 1 calc R . .
H7B H 0.4396 0.24 0.5281 0.066 Uiso 1 1 calc R . .
C6 C 0.4749(5) 0.2853(4) 0.6607(4) 0.0563(14) Uani 1 1 d . . .
H6A H 0.4138 0.2284 0.6883 0.068 Uiso 1 1 calc R . .
H6B H 0.5288 0.2668 0.6599 0.068 Uiso 1 1 calc R . .
C4 C 0.5104(4) 0.3727(4) 0.8122(4) 0.0548(14) Uani 1 1 d . . .
H4 H 0.489 0.3082 0.8383 0.066 Uiso 1 1 calc R . .
C5A C 0.1608(4) 0.9635(4) 0.6431(4) 0.0503(13) Uani 1 1 d . . .
C6A C 0.1805(5) 1.0536(4) 0.5819(5) 0.0626(15) Uani 1 1 d . . .
H6C H 0.1214 1.0644 0.5857 0.075 Uiso 1 1 calc R . .
H6D H 0.2408 1.116 0.6041 0.075 Uiso 1 1 calc R . .
C7A C 0.1982(4) 1.0385(4) 0.4838(4) 0.0548(14) Uani 1 1 d . . .
H7D H 0.265 1.0425 0.4772 0.066 Uiso 1 1 calc R . .
H7C H 0.1988 1.0931 0.4474 0.066 Uiso 1 1 calc R . .
O3A O 0.1905(4) 0.9261(4) 0.8816(4) 0.0862(14) Uani 1 1 d . . .
C15A C 0.1303(4) 0.9889(4) 0.2790(4) 0.0546(13) Uani 1 1 d . . .
H15C H 0.2009 1.0467 0.2756 0.066 Uiso 1 1 calc R . .
H15D H 0.0839 1.0155 0.2914 0.066 Uiso 1 1 calc R . .
C1A C 0.0983(5) 0.7828(4) 0.6675(5) 0.0648(16) Uani 1 1 d . . .
H1A H 0.0686 0.7154 0.6453 0.078 Uiso 1 1 calc R . .
C16A C 0.0997(4) 0.9258(4) 0.1913(4) 0.0546(13) Uani 1 1 d . . .
H16C H 0.1589 0.9516 0.1509 0.066 Uiso 1 1 calc R . .
H16D H 0.0448 0.9311 0.1609 0.066 Uiso 1 1 calc R . .
C16 C 0.5496(4) 0.3923(4) 0.2640(4) 0.0537(14) Uani 1 1 d . . .
H16B H 0.6035 0.3814 0.2386 0.064 Uiso 1 1 calc R . .
H16A H 0.4933 0.3688 0.2206 0.064 Uiso 1 1 calc R . .
C15 C 0.5099(4) 0.3330(4) 0.3539(4) 0.0537(13) Uani 1 1 d . . .
H38A H 0.437 0.2809 0.3494 0.064 Uiso 1 1 calc R . .
H38B H 0.5489 0.299 0.37 0.064 Uiso 1 1 calc R . .
C18A C -0.0733(4) 0.8041(4) 0.3216(5) 0.0570(14) Uani 1 1 d . . .
H18E H -0.126 0.7414 0.2939 0.086 Uiso 1 1 calc R . .
H18D H -0.068 0.8629 0.29 0.086 Uiso 1 1 calc R . .
H18F H -0.0913 0.8061 0.3836 0.086 Uiso 1 1 calc R . .
C22A C 0.2707(3) 0.7088(3) 0.2129(2) 0.0515(13) Uani 1 1 d GD . .
C26A C 0.3510(4) 0.7507(4) 0.2757(4) 0.073(3) Uani 0.5 1 d PG A 1
H26A H 0.3637 0.809 0.3089 0.088 Uiso 0.5 1 calc PR A 1
C24A C 0.4123(4) 0.7055(4) 0.2889(4) 0.068(2) Uani 0.5 1 d PG A 1
H24A H 0.466 0.7336 0.3309 0.081 Uiso 0.5 1 calc PR A 1
C22 C 0.3932(3) 0.6184(3) 0.2392(3) 0.0497(13) Uani 1 1 d GD A .
C23A C 0.3130(4) 0.5765(4) 0.1765(4) 0.068(2) Uani 0.5 1 d PG A 1
H23A H 0.3002 0.5182 0.1432 0.081 Uiso 0.5 1 calc PR A 1
C25A C 0.2517(4) 0.6217(4) 0.1633(4) 0.073(3) Uani 0.5 1 d PG A 1
H25A H 0.198 0.5936 0.1213 0.088 Uiso 0.5 1 calc PR A 1
C26B C 0.3740(6) 0.7607(9) 0.1853(16) 0.079(8) Uiso 0.15 1 d PD A 2
H26B H 0.4026 0.8264 0.1595 0.095 Uiso 0.15 1 calc PR A 2
C24B C 0.4345(7) 0.7142(10) 0.1961(17) 0.079(8) Uiso 0.15 1 d PD A 2
H24B H 0.5023 0.747 0.1747 0.095 Uiso 0.15 1 calc PR A 2
C23B C 0.2874(5) 0.5622(9) 0.2580(19) 0.079(8) Uiso 0.15 1 d PD A 2
H23B H 0.258 0.495 0.2806 0.095 Uiso 0.15 1 calc PR A 2
C25B C 0.2258(4) 0.6067(8) 0.2430(18) 0.079(8) Uiso 0.15 1 d PD A 2
H25B H 0.1546 0.5682 0.2531 0.095 Uiso 0.15 1 calc PRD A 2
C26C C 0.3583(7) 0.7389(8) 0.1597(6) 0.090(4) Uani 0.35 1 d PD A 3
H26C H 0.3768 0.7904 0.1162 0.108 Uiso 0.35 1 calc PR A 3
C24C C 0.4182(7) 0.6919(9) 0.1713(6) 0.090(4) Uani 0.35 1 d PD A 3
H24C H 0.4748 0.7096 0.1338 0.108 Uiso 0.35 1 calc PR A 3
C23C C 0.3009(6) 0.5821(7) 0.2870(6) 0.090(4) Uani 0.35 1 d PD A 3
H23C H 0.2781 0.5252 0.3253 0.108 Uiso 0.35 1 calc PR A 3
C25C C 0.2427(9) 0.6312(11) 0.2774(9) 0.090(4) Uani 0.35 1 d PD A 3
H25C H 0.1851 0.6121 0.314 0.108 Uiso 0.35 1 calc PR A 3
C4A C 0.1797(4) 0.9789(4) 0.7345(5) 0.0599(15) Uani 1 1 d . . .
H4A H 0.2056 1.0454 0.7578 0.072 Uiso 1 1 calc R . .
C3A C 0.1616(5) 0.8998(5) 0.7918(5) 0.0619(15) Uani 1 1 d . . .
C2 C 0.5714(5) 0.5521(5) 0.8297(4) 0.0597(15) Uani 1 1 d . . .
H2 H 0.5911 0.6098 0.8664 0.072 Uiso 1 1 calc R . .
C2A C 0.1181(6) 0.7995(5) 0.7598(4) 0.0725(18) Uani 1 1 d . . .
H2A H 0.1023 0.7446 0.7989 0.087 Uiso 1 1 calc R . .
C19A C 0.1497(6) 0.8462(6) 0.9474(5) 0.085(2) Uani 1 1 d . . .
H19E H 0.0765 0.8197 0.9537 0.127 Uiso 1 1 calc R . .
H19F H 0.1835 0.8736 1.0043 0.127 Uiso 1 1 calc R . .
H19D H 0.1617 0.7912 0.9287 0.127 Uiso 1 1 calc RD . .
O3 O 0.5391(3) 0.4400(3) 0.9580(3) 0.0699(11) Uani 1 1 d . . .
C19 C 0.5611(6) 0.5242(6) 1.0178(5) 0.093(2) Uani 1 1 d . . .
H19C H 0.6284 0.5821 1.0041 0.14 Uiso 1 1 calc R . .
H19B H 0.5602 0.5027 1.0792 0.14 Uiso 1 1 calc R . .
H19A H 0.5095 0.5444 1.0104 0.14 Uiso 1 1 calc R . .

loop_
_atom_site_aniso_label
_atom_site_aniso_U_11
_atom_site_aniso_U_22
_atom_site_aniso_U_33
_atom_site_aniso_U_23
_atom_site_aniso_U_13
_atom_site_aniso_U_12
O17 0.049(2) 0.073(3) 0.046(2) 0.0072(17) 0.0048(15) 0.036(2)
O17A 0.058(2) 0.058(2) 0.061(2) -0.0022(18) -0.0130(17) 0.033(2)
C14A 0.029(2) 0.035(3) 0.066(3) 0.008(2) 0.007(2) 0.018(2)
C21A 0.045(3) 0.051(3) 0.056(3) 0.006(2) 0.000(2) 0.027(3)
C12A 0.045(3) 0.030(3) 0.055(3) -0.001(2) 0.001(2) 0.013(2)
C13A 0.037(3) 0.029(2) 0.055(3) 0.005(2) -0.003(2) 0.013(2)
C14 0.038(3) 0.033(2) 0.047(3) -0.0048(19) -0.004(2) 0.020(2)
C13 0.036(2) 0.037(3) 0.039(3) 0.0016(19) -0.0034(19) 0.019(2)
C12 0.052(3) 0.028(3) 0.042(3) -0.003(2) -0.003(2) 0.012(2)
C20 0.043(3) 0.054(3) 0.042(3) -0.006(2) -0.005(2) 0.028(3)
C9 0.046(3) 0.029(2) 0.046(3) 0.0003(19) 0.001(2) 0.018(2)
C11A 0.054(3) 0.029(3) 0.061(4) 0.001(2) -0.003(2) 0.012(2)
C3 0.041(3) 0.057(3) 0.044(3) 0.016(3) 0.006(2) 0.016(3)
C5 0.041(3) 0.039(3) 0.052(3) 0.010(2) 0.006(2) 0.019(2)
C8 0.034(3) 0.033(3) 0.054(3) 0.001(2) 0.000(2) 0.015(2)
C9A 0.042(3) 0.034(3) 0.058(3) -0.005(2) -0.007(2) 0.018(2)
C10 0.043(3) 0.037(3) 0.046(3) 0.000(2) 0.001(2) 0.020(2)
C11 0.065(3) 0.030(3) 0.038(3) -0.0006(19) -0.001(2) 0.011(2)
C8A 0.034(3) 0.030(2) 0.064(3) 0.002(2) 0.004(2) 0.016(2)
C10A 0.052(3) 0.038(3) 0.062(4) -0.005(2) -0.006(2) 0.025(3)
C1 0.066(4) 0.041(3) 0.042(4) 0.006(2) 0.001(2) 0.018(3)
C20A 0.046(3) 0.048(3) 0.058(3) 0.016(2) 0.006(2) 0.029(3)
C17 0.041(3) 0.052(3) 0.042(3) -0.005(2) -0.002(2) 0.030(2)
C17A 0.041(3) 0.042(3) 0.061(3) 0.006(2) 0.000(2) 0.026(2)
C21 0.047(3) 0.048(3) 0.044(3) -0.003(2) -0.004(2) 0.026(3)
C18 0.044(3) 0.067(4) 0.055(3) 0.004(3) -0.004(2) 0.030(3)
C7 0.054(3) 0.033(3) 0.067(4) -0.003(2) -0.002(2) 0.014(3)
C6 0.059(3) 0.034(3) 0.068(4) 0.008(2) 0.003(3) 0.016(3)
C4 0.048(3) 0.050(3) 0.056(4) 0.013(3) 0.003(2) 0.017(3)
C5A 0.041(3) 0.040(3) 0.070(4) -0.012(2) -0.004(2) 0.020(2)
C6A 0.054(3) 0.032(3) 0.089(4) -0.011(3) 0.000(3) 0.012(3)
C7A 0.047(3) 0.029(3) 0.082(4) 0.000(2) 0.004(2) 0.014(2)
O3A 0.115(4) 0.075(3) 0.063(3) -0.024(2) -0.017(2) 0.044(3)
C15A 0.048(3) 0.040(3) 0.080(4) 0.010(3) 0.002(3) 0.026(3)
C1A 0.079(4) 0.040(3) 0.077(4) -0.019(3) -0.022(3) 0.031(3)
C16A 0.060(3) 0.052(3) 0.066(4) 0.016(3) 0.004(3) 0.038(3)
C16 0.062(3) 0.057(3) 0.054(3) -0.019(2) -0.011(2) 0.039(3)
C15 0.057(3) 0.036(3) 0.064(4) -0.009(2) -0.010(2) 0.020(3)
C18A 0.032(3) 0.063(4) 0.074(4) 0.005(3) 0.008(2) 0.022(3)
C22A 0.041(3) 0.049(3) 0.073(4) 0.006(3) 0.005(2) 0.029(3)
C26A 0.079(6) 0.075(6) 0.096(7) -0.040(5) -0.050(5) 0.062(5)
C24A 0.071(5) 0.068(5) 0.088(6) -0.042(4) -0.044(4) 0.053(5)
C22 0.047(3) 0.050(3) 0.061(3) 0.008(2) 0.003(2) 0.030(3)
C23A 0.071(5) 0.068(5) 0.088(6) -0.042(4) -0.044(4) 0.053(5)
C25A 0.079(6) 0.075(6) 0.096(7) -0.040(5) -0.050(5) 0.062(5)
C26C 0.078(7) 0.105(8) 0.112(10) 0.051(8) 0.031(6) 0.063(6)
C24C 0.078(7) 0.105(8) 0.112(10) 0.051(8) 0.031(6) 0.063(6)
C23C 0.078(7) 0.105(8) 0.112(10) 0.051(8) 0.031(6) 0.063(6)
C25C 0.078(7) 0.105(8) 0.112(10) 0.051(8) 0.031(6) 0.063(6)
C4A 0.063(4) 0.041(3) 0.073(4) -0.014(3) -0.003(3) 0.025(3)
C3A 0.070(4) 0.058(4) 0.059(4) -0.023(3) -0.014(3) 0.033(3)
C2 0.067(4) 0.054(4) 0.050(4) 0.002(3) 0.009(3) 0.024(3)
C2A 0.108(5) 0.056(4) 0.055(4) -0.010(3) -0.011(3) 0.042(4)
C19A 0.093(5) 0.097(5) 0.066(4) -0.025(4) -0.011(4) 0.049(4)
O3 0.067(3) 0.077(3) 0.049(3) 0.0209(19) 0.0062(18) 0.024(2)
C19 0.101(6) 0.112(6) 0.049(4) -0.009(4) -0.002(4) 0.041(5)

loop_
_atom_type_symbol
_atom_type_description
_atom_type_scat_dispersion_real
_atom_type_scat_dispersion_imag
_atom_type_scat_source
C C 0.0033 0 'International Tables Vol C Tables 4.2.6.8 and 6.1.1.4'
H H 0 0 'International Tables Vol C Tables 4.2.6.8 and 6.1.1.4'
O O 0.0106 0 'International Tables Vol C Tables 4.2.6.8 and 6.1.1.4'
N N 0.0061 0 'International Tables Vol C Tables 4.2.6.8 and 6.1.1.4'

loop_
_geom_angle_atom_site_label_1
_geom_angle_atom_site_label_2
_geom_angle_atom_site_label_3
_geom_angle
C17 O17 H100 109.5
C17A O17A H200 109.5
C8A C14A C15A 121.0(4)
C8A C14A C13A 113.6(4)
C15A C14A C13A 103.7(4)
C8A C14A H14A 105.8
C15A C14A H14A 105.8
C13A C14A H14A 105.8
C20A C21A C22A 172.6(5)
C11A C12A C13A 112.4(4)
C11A C12A H12D 109.1
C13A C12A H12D 109.1
C11A C12A H12C 109.1
C13A C12A H12C 109.1
H12D C12A H12C 107.8
C12A C13A C18A 109.5(4)
C12A C13A C17A 117.8(4)
C18A C13A C17A 108.3(4)
C12A C13A C14A 109.3(4)
C18A C13A C14A 111.4(4)
C17A C13A C14A 100.3(4)
C15 C14 C13 103.5(4)
C15 C14 C8 121.1(4)
C13 C14 C8 111.6(4)
C15 C14 H14 106.6
C13 C14 H14 106.6
C8 C14 H14 106.6
C12 C13 C14 109.4(4)
C12 C13 C18 110.5(4)
C14 C13 C18 112.4(4)
C12 C13 C17 116.6(4)
C14 C13 C17 100.3(3)
C18 C13 C17 107.3(4)
C11 C12 C13 111.8(4)
C11 C12 H12A 109.3
C13 C12 H12A 109.3
C11 C12 H12B 109.3
C13 C12 H12B 109.3
H12A C12 H12B 107.9
C21 C20 C17 175.2(5)
C11 C9 C10 113.8(4)
C11 C9 C8 111.0(4)
C10 C9 C8 112.3(4)
C11 C9 H9 106.4
C10 C9 H9 106.4
C8 C9 H9 106.4
C12A C11A C9A 112.4(4)
C12A C11A H11C 109.1
C9A C11A H11C 109.1
C12A C11A H11D 109.1
C9A C11A H11D 109.1
H11C C11A H11D 107.9
C2 C3 O3 124.5(5)
C2 C3 C4 119.6(5)
O3 C3 C4 115.9(5)
C10 C5 C4 119.0(4)
C10 C5 C6 121.7(4)
C4 C5 C6 119.3(4)
C7 C8 C9 109.9(4)
C7 C8 C14 115.3(4)
C9 C8 C14 107.5(4)
C7 C8 H8 108
C9 C8 H8 108
C14 C8 H8 108
C10A C9A C11A 115.6(4)
C10A C9A C8A 113.2(4)
C11A C9A C8A 110.2(4)
C10A C9A H9A 105.7
C11A C9A H9A 105.7
C8A C9A H9A 105.7
C1 C10 C5 118.1(4)
C1 C10 C9 120.6(4)
C5 C10 C9 121.3(4)
C9 C11 C12 112.9(4)
C9 C11 H11B 109
C12 C11 H11B 109
C9 C11 H11A 109
C12 C11 H11A 109
H11B C11 H11A 107.8
C14A C8A C7A 113.6(4)
C14A C8A C9A 107.5(4)
C7A C8A C9A 110.2(4)
C14A C8A H8A 108.5
C7A C8A H8A 108.5
C9A C8A H8A 108.5
C1A C10A C5A 117.9(5)
C1A C10A C9A 120.2(4)
C5A C10A C9A 121.7(5)
C10 C1 C2 122.1(5)
C10 C1 H1 118.9
C2 C1 H1 118.9
C21A C20A C17A 172.6(5)
O17 C17 C20 107.6(4)
O17 C17 C16 108.8(4)
C20 C17 C16 111.9(4)
O17 C17 C13 114.0(4)
C20 C17 C13 111.7(4)
C16 C17 C13 102.9(4)
O17A C17A C20A 107.4(4)
O17A C17A C16A 107.5(4)
C20A C17A C16A 113.0(4)
O17A C17A C13A 114.9(4)
C20A C17A C13A 110.7(4)
C16A C17A C13A 103.4(4)
C20 C21 C22 175.9(5)
C13 C18 H18C 109.5
C13 C18 H18B 109.5
H18C C18 H18B 109.5
C13 C18 H18A 109.5
H18C C18 H18A 109.5
H18B C18 H18A 109.5
C6 C7 C8 109.9(4)
C6 C7 H7A 109.7
C8 C7 H7A 109.7
C6 C7 H7B 109.7
C8 C7 H7B 109.7
H7A C7 H7B 108.2
C5 C6 C7 113.4(4)
C5 C6 H6A 108.9
C7 C6 H6A 108.9
C5 C6 H6B 108.9
C7 C6 H6B 108.9
H6A C6 H6B 107.7
C3 C4 C5 121.4(5)
C3 C4 H4 119.3
C5 C4 H4 119.3
C4A C5A C10A 119.3(5)
C4A C5A C6A 120.3(4)
C10A C5A C6A 120.4(5)
C7A C6A C5A 114.2(4)
C7A C6A H6C 108.7
C5A C6A H6C 108.7
C7A C6A H6D 108.7
C5A C6A H6D 108.7
H6C C6A H6D 107.6
C6A C7A C8A 109.9(4)
C6A C7A H7D 109.7
C8A C7A H7D 109.7
C6A C7A H7C 109.7
C8A C7A H7C 109.7
H7D C7A H7C 108.2
C3A O3A C19A 118.5(5)
C14A C15A C16A 104.4(4)
C14A C15A H15C 110.9
C16A C15A H15C 110.9
C14A C15A H15D 110.9
C16A C15A H15D 110.9
H15C C15A H15D 108.9
C2A C1A C10A 122.2(5)
C2A C1A H1A 118.9
C10A C1A H1A 118.9
C15A C16A C17A 107.1(4)
C15A C16A H16C 110.3
C17A C16A H16C 110.3
C15A C16A H16D 110.3
C17A C16A H16D 110.3
H16C C16A H16D 108.5
C17 C16 C15 106.3(4)
C17 C16 H16B 110.5
C15 C16 H16B 110.5
C17 C16 H16A 110.5
C15 C16 H16A 110.5
H16B C16 H16A 108.7
C14 C15 C16 105.3(4)
C14 C15 H38A 110.7
C16 C15 H38A 110.7
C14 C15 H38B 110.7
C16 C15 H38B 110.7
H38A C15 H38B 108.8
C13A C18A H18E 109.5
C13A C18A H18D 109.5
H18E C18A H18D 109.5
C13A C18A H18F 109.5
H18E C18A H18F 109.5
H18D C18A H18F 109.5
C26A C22A C25A 120
C26A C22A C26C 77.2(6)
C25A C22A C26C 73.8(6)
C26A C22A C25C 75.4(8)
C25A C22A C25C 75.6(8)
C26C C22A C25C 119.96(5)
C26A C22A C25B 96.4(9)
C25A C22A C25B 52.3(11)
C26C C22A C25B 113.2(6)
C26A C22A C26B 59.0(10)
C25A C22A C26B 90.9(9)
C25C C22A C26B 116.8(5)
C25B C22A C26B 119.59(11)
C26A C22A C21A 120.1(3)
C25A C22A C21A 119.8(3)
C26C C22A C21A 123.9(3)
C25C C22A C21A 116.1(3)
C25B C22A C21A 116.4(3)
C26B C22A C21A 123.7(3)
C22A C26A C24A 120
C22A C26A H26A 120
C24A C26A H26A 120
C26A C24A C22 120
C26A C24A H24A 120
C22 C24A H24A 120
C23A C22 C24A 120
C23A C22 C24C 72.7(6)
C24A C22 C24C 78.4(6)
C23A C22 C23C 72.9(5)
C24A C22 C23C 78.2(5)
C24C C22 C23C 119.67(10)
C23A C22 C23B 53.4(12)
C24A C22 C23B 95.5(10)
C24C C22 C23B 113.2(7)
C23A C22 C24B 89.6(10)
C24A C22 C24B 60.5(11)
C23C C22 C24B 118.3(3)
C23B C22 C24B 119.55(12)
C23A C22 C21 121.2(3)
C24A C22 C21 118.8(3)
C24C C22 C21 120.3(3)
C23C C22 C21 119.8(3)
C23B C22 C21 120.3(3)
C24B C22 C21 119.8(3)
C25A C23A C22 120
C25A C23A H23A 120
C22 C23A H23A 120
C23A C25A C22A 120
C23A C25A H25A 120
C22A C25A H25A 120
C24B C26B C22A 119.93(8)
C24B C26B H26B 120
C22A C26B H26B 120
C26B C24B C22 119.91(9)
C26B C24B H24B 120
C22 C24B H24B 120
C25B C23B C22 119.91(8)
C25B C23B H23B 120
C22 C23B H23B 120
C23B C25B C22A 119.95(10)
C23B C25B H25B 120
C22A C25B H25B 120
C24C C26C C22A 120.03(7)
C24C C26C H26C 120
C22A C26C H26C 120
C26C C24C C22 119.87(8)
C26C C24C H24C 120.1
C22 C24C H24C 120.1
C25C C23C C22 119.80(11)
C25C C23C H23C 120.1
C22 C23C H23C 120.1
C22A C25C C23C 119.92(9)
C22A C25C H25C 120
C23C C25C H25C 120
C3A C4A C5A 122.0(5)
C3A C4A H4A 119
C5A C4A H4A 119
C4A C3A C2A 120.3(5)
C4A C3A O3A 116.8(5)
C2A C3A O3A 122.9(6)
C3 C2 C1 119.7(5)
C3 C2 H2 120.2
C1 C2 H2 120.2
C3A C2A C1A 118.2(6)
C3A C2A H2A 120.9
C1A C2A H2A 120.9
O3A C19A H19E 109.5
O3A C19A H19F 109.5
H19E C19A H19F 109.5
O3A C19A H19D 109.5
H19E C19A H19D 109.5
H19F C19A H19D 109.5
C3 O3 C19 117.6(5)
O3 C19 H19C 109.5
O3 C19 H19B 109.5
H19C C19 H19B 109.5
O3 C19 H19A 109.5
H19C C19 H19A 109.5
H19B C19 H19A 109.5

loop_
_geom_bond_atom_site_label_1
_geom_bond_atom_site_label_2
_geom_bond_distance
O17 C17 1.438(6)
O17 H100 0.82
O17A C17A 1.448(6)
O17A H200 0.82
C14A C8A 1.518(7)
C14A C15A 1.523(7)
C14A C13A 1.545(7)
C14A H14A 0.98
C21A C20A 1.186(7)
C21A C22A 1.453(6)
C12A C11A 1.522(7)
C12A C13A 1.532(7)
C12A H12D 0.97
C12A H12C 0.97
C13A C18A 1.535(7)
C13A C17A 1.541(7)
C14 C15 1.528(7)
C14 C13 1.529(6)
C14 C8 1.537(6)
C14 H14 0.98
C13 C12 1.523(6)
C13 C18 1.535(7)
C13 C17 1.563(6)
C12 C11 1.522(6)
C12 H12A 0.97
C12 H12B 0.97
C20 C21 1.199(6)
C20 C17 1.474(7)
C9 C11 1.521(7)
C9 C10 1.530(7)
C9 C8 1.536(6)
C9 H9 0.98
C11A C9A 1.542(7)
C11A H11C 0.97
C11A H11D 0.97
C3 C2 1.358(8)
C3 O3 1.367(6)
C3 C4 1.377(8)
C5 C10 1.398(6)
C5 C4 1.405(7)
C5 C6 1.505(7)
C8 C7 1.516(7)
C8 H8 0.98
C9A C10A 1.523(7)
C9A C8A 1.551(7)
C9A H9A 0.98
C10 C1 1.381(7)
C11 H11B 0.97
C11 H11A 0.97
C8A C7A 1.537(7)
C8A H8A 0.98
C10A C1A 1.393(8)
C10A C5A 1.398(7)
C1 C2 1.395(7)
C1 H1 0.93
C20A C17A 1.480(7)
C17 C16 1.533(7)
C17A C16A 1.536(7)
C21 C22 1.448(6)
C18 H18C 0.96
C18 H18B 0.96
C18 H18A 0.96
C7 C6 1.514(8)
C7 H7A 0.97
C7 H7B 0.97
C6 H6A 0.97
C6 H6B 0.97
C4 H4 0.93
C5A C4A 1.377(8)
C5A C6A 1.520(8)
C6A C7A 1.512(8)
C6A H6C 0.97
C6A H6D 0.97
C7A H7D 0.97
C7A H7C 0.97
O3A C3A 1.391(7)
O3A C19A 1.416(8)
C15A C16A 1.532(8)
C15A H15C 0.97
C15A H15D 0.97
C1A C2A 1.392(8)
C1A H1A 0.93
C16A H16C 0.97
C16A H16D 0.97
C16 C15 1.541(8)
C16 H16B 0.97
C16 H16A 0.97
C15 H38A 0.97
C15 H38B 0.97
C18A H18E 0.96
C18A H18D 0.96
C18A H18F 0.96
C22A C26A 1.39
C22A C25A 1.39
C22A C26C 1.3904
C22A C25C 1.3905
C22A C25B 1.3918
C22A C26B 1.3921
C26A C24A 1.39
C26A H26A 0.93
C24A C22 1.39
C24A H24A 0.93
C22 C23A 1.39
C22 C24C 1.3915
C22 C23C 1.3916
C22 C23B 1.3921
C22 C24B 1.3921(10)
C23A C25A 1.39
C23A H23A 0.93
C25A H25A 0.93
C26B C24B 1.3904(9)
C26B H26B 0.93
C24B H24B 0.93
C23B C25B 1.3903(9)
C23B H23B 0.93
C25B H25B 0.93
C26C C24C 1.3903(9)
C26C H26C 0.93
C24C H24C 0.93
C23C C25C 1.3909(10)
C23C H23C 0.93
C25C H25C 0.93
C4A C3A 1.364(8)
C4A H4A 0.93
C3A C2A 1.379(8)
C2 H2 0.93
C2A H2A 0.93
C19A H19E 0.96
C19A H19F 0.96
C19A H19D 0.96
O3 C19 1.432(8)
C19 H19C 0.96
C19 H19B 0.96
C19 H19A 0.96

loop_
_geom_torsion_atom_site_label_1
_geom_torsion_atom_site_label_2
_geom_torsion_atom_site_label_3
_geom_torsion_atom_site_label_4
_geom_torsion
C11A C12A C13A C18A -70.6(5)
C11A C12A C13A C17A 165.2(4)
C11A C12A C13A C14A 51.6(5)
C8A C14A C13A C12A -56.9(5)
C15A C14A C13A C12A 169.9(4)
C8A C14A C13A C18A 64.2(5)
C15A C14A C13A C18A -69.0(5)
C8A C14A C13A C17A 178.6(4)
C15A C14A C13A C17A 45.4(4)
C15 C14 C13 C12 168.3(4)
C8 C14 C13 C12 -59.9(5)
C15 C14 C13 C18 -68.5(5)
C8 C14 C13 C18 63.4(5)
C15 C14 C13 C17 45.2(4)
C8 C14 C13 C17 177.0(3)
C14 C13 C12 C11 53.8(5)
C18 C13 C12 C11 -70.5(5)
C17 C13 C12 C11 166.7(4)
C13A C12A C11A C9A -53.5(6)
C11 C9 C8 C7 176.1(4)
C10 C9 C8 C7 47.5(5)
C11 C9 C8 C14 -57.6(5)
C10 C9 C8 C14 173.7(4)
C15 C14 C8 C7 -53.4(6)
C13 C14 C8 C7 -175.7(4)
C15 C14 C8 C9 -176.4(4)
C13 C14 C8 C9 61.4(5)
C12A C11A C9A C10A -173.5(4)
C12A C11A C9A C8A 56.6(5)
C4 C5 C10 C1 -1.1(7)
C6 C5 C10 C1 178.4(5)
C4 C5 C10 C9 -179.6(4)
C6 C5 C10 C9 -0.2(7)
C11 C9 C10 C1 38.6(6)
C8 C9 C10 C1 165.8(5)
C11 C9 C10 C5 -142.9(5)
C8 C9 C10 C5 -15.6(6)
C10 C9 C11 C12 -177.3(4)
C8 C9 C11 C12 54.8(6)
C13 C12 C11 C9 -52.6(6)
C15A C14A C8A C7A -53.3(6)
C13A C14A C8A C7A -177.6(4)
C15A C14A C8A C9A -175.5(4)
C13A C14A C8A C9A 60.2(5)
C10A C9A C8A C14A 170.5(4)
C11A C9A C8A C14A -58.3(5)
C10A C9A C8A C7A 46.3(5)
C11A C9A C8A C7A 177.4(4)
C11A C9A C10A C1A 35.9(7)
C8A C9A C10A C1A 164.3(5)
C11A C9A C10A C5A -149.2(5)
C8A C9A C10A C5A -20.8(7)
C5 C10 C1 C2 0.6(8)
C9 C10 C1 C2 179.2(5)
C12 C13 C17 O17 81.5(5)
C14 C13 C17 O17 -160.6(4)
C18 C13 C17 O17 -43.0(5)
C12 C13 C17 C20 -40.7(5)
C14 C13 C17 C20 77.2(5)
C18 C13 C17 C20 -165.2(4)
C12 C13 C17 C16 -160.9(4)
C14 C13 C17 C16 -42.9(4)
C18 C13 C17 C16 74.6(5)
C12A C13A C17A O17A 83.9(5)
C18A C13A C17A O17A -40.9(5)
C14A C13A C17A O17A -157.6(4)
C12A C13A C17A C20A -37.9(6)
C18A C13A C17A C20A -162.7(4)
C14A C13A C17A C20A 80.5(5)
C12A C13A C17A C16A -159.2(4)
C18A C13A C17A C16A 75.9(5)
C14A C13A C17A C16A -40.8(4)
C9 C8 C7 C6 -64.9(5)
C14 C8 C7 C6 173.4(4)
C10 C5 C6 C7 -16.4(7)
C4 C5 C6 C7 163.0(5)
C8 C7 C6 C5 48.5(6)
C2 C3 C4 C5 0.5(8)
O3 C3 C4 C5 -178.7(5)
C10 C5 C4 C3 0.5(8)
C6 C5 C4 C3 -178.9(5)
C1A C10A C5A C4A 3.2(8)
C9A C10A C5A C4A -171.8(5)
C1A C10A C5A C6A -175.6(5)
C9A C10A C5A C6A 9.4(7)
C4A C5A C6A C7A 156.9(5)
C10A C5A C6A C7A -24.3(7)
C5A C6A C7A C8A 50.1(6)
C14A C8A C7A C6A 177.8(4)
C9A C8A C7A C6A -61.5(5)
C8A C14A C15A C16A -160.8(4)
C13A C14A C15A C16A -32.0(5)
C5A C10A C1A C2A -3.5(9)
C9A C10A C1A C2A 171.6(6)
C14A C15A C16A C17A 6.1(5)
O17A C17A C16A C15A 144.0(4)
C20A C17A C16A C15A -97.7(5)
C13A C17A C16A C15A 22.1(5)
O17 C17 C16 C15 146.1(4)
C20 C17 C16 C15 -95.2(5)
C13 C17 C16 C15 24.8(5)
C13 C14 C15 C16 -30.4(5)
C8 C14 C15 C16 -156.4(4)
C17 C16 C15 C14 3.0(5)
C26C C22A C26A C24A -62.6(3)
C25C C22A C26A C24A 63.5(4)
C25B C22A C26A C24A 49.8(7)
C26B C22A C26A C24A -71.0(4)
C21A C22A C26A C24A 175.5(4)
C22A C26A C24A C22 0
C26A C24A C22 C23A 0
C26A C24A C22 C24C 62.0(3)
C26A C24A C22 C23C -62.1(3)
C26A C24A C22 C23B -50.6(8)
C26A C24A C22 C24B 70.4(5)
C26A C24A C22 C21 -179.7(4)
C24A C22 C23A C25A 0
C24C C22 C23A C25A -64.9(3)
C23C C22 C23A C25A 64.8(3)
C23B C22 C23A C25A 73.2(5)
C24B C22 C23A C25A -55.1(7)
C21 C22 C23A C25A 179.7(4)
C22 C23A C25A C22A 0
C26A C22A C25A C23A 0
C26C C22A C25A C23A 64.3(3)
C25C C22A C25A C23A -63.4(4)
C25B C22A C25A C23A -73.6(4)
C26B C22A C25A C23A 54.2(6)
C21A C22A C25A C23A -175.5(4)
C26A C22A C26B C24B 72.7(9)
C25A C22A C26B C24B -52.3(11)
C26C C22A C26B C24B -82.3(9)
C25C C22A C26B C24B 21.9(17)
C25B C22A C26B C24B -6.3(12)
C21A C22A C26B C24B -179.7(8)
C22A C26B C24B C22 -3.6(15)
C23A C22 C24B C26B 56.8(12)
C24A C22 C24B C26B -68.5(10)
C24C C22 C24B C26B 86.1(10)
C23C C22 C24B C26B -13.4(18)
C23B C22 C24B C26B 10.3(15)
C21 C22 C24B C26B -176.8(8)
C23A C22 C23B C25B -71.7(16)
C24A C22 C23B C25B 51.9(19)
C24C C22 C23B C25B -28(2)
C23C C22 C23B C25B 85.2(16)
C24B C22 C23B C25B -7(2)
C21 C22 C23B C25B 180.0(14)
C22 C23B C25B C22A -3(3)
C26A C22A C25B C23B -48.4(18)
C25A C22A C25B C23B 74.9(16)
C26C C22A C25B C23B 30(2)
C25C C22A C25B C23B -81.2(15)
C26B C22A C25B C23B 9(2)
C21A C22A C25B C23B -176.7(14)
C26A C22A C26C C24C 64.1(9)
C25A C22A C26C C24C -62.8(8)
C25C C22A C26C C24C -0.5(14)
C25B C22A C26C C24C -27.5(15)
C26B C22A C26C C24C 85.9(9)
C21A C22A C26C C24C -178.1(8)
C22A C26C C24C C22 -3.1(14)
C23A C22 C24C C26C 66.4(9)
C24A C22 C24C C26C -60.4(9)
C23C C22 C24C C26C 8.6(14)
C23B C22 C24C C26C 30.7(17)
C24B C22 C24C C26C -82.8(9)
C21 C22 C24C C26C -177.1(8)
C23A C22 C23C C25C -68.3(11)
C24A C22 C23C C25C 58.5(11)
C24C C22 C23C C25C -10.6(16)
C23B C22 C23C C25C -87.6(12)
C24B C22 C23C C25C 11.7(19)
C21 C22 C23C C25C 175.1(11)
C26A C22A C25C C23C -67.0(14)
C25A C22A C25C C23C 59.9(14)
C26C C22A C25C C23C -1.5(19)
C25B C22A C25C C23C 79.3(12)
C26B C22A C25C C23C -24(2)
C21A C22A C25C C23C 176.3(11)
C22 C23C C25C C22A 7(2)
C10A C5A C4A C3A 0.2(8)
C6A C5A C4A C3A 179.0(6)
C5A C4A C3A C2A -3.4(9)
C5A C4A C3A O3A 175.6(5)
C19A O3A C3A C4A 163.8(6)
C19A O3A C3A C2A -17.3(9)
O3 C3 C2 C1 178.1(5)
C4 C3 C2 C1 -1.0(8)
C10 C1 C2 C3 0.4(9)
C4A C3A C2A C1A 3.1(10)
O3A C3A C2A C1A -175.8(6)
C10A C1A C2A C3A 0.4(10)
C2 C3 O3 C19 6.4(8)
C4 C3 O3 C19 -174.5(5)
